data_1561939
loop_
_publ_author_name
'Wang, Kai'
'Zou, Hua-Hong'
'Chen, Zi-Lu'
'Zhang, Zhong'
'Sun, Wei-Yin'
'Liang, Fu-Pei'

_publ_section_title
;
 One-dimensional Co(II)/Ni(II) complexes of 2-hydroxyisophthalate:
 Structures and magnetic properties
;
_journal_name_full 'Journal of Solid State Chemistry'
_journal_page_first 36
_journal_page_last 41
_journal_paper_doi 10.1016/j.jssc.2015.01.029
_journal_volume 226
_journal_year 2015
_chemical_formula_moiety '2(C18 H16 Co N2 O6)'
_chemical_formula_sum 'C36 H32 Co2 N4 O12'
_chemical_formula_weight 830.52
_space_group_crystal_system monoclinic
_space_group_IT_number 14
_space_group_name_Hall '-P 2yn'
_space_group_name_H-M_alt 'P 1 21/n 1'
_atom_sites_solution_hydrogens geom
_atom_sites_solution_primary direct
_atom_sites_solution_secondary difmap
_cell_angle_alpha 90.00
_cell_angle_beta 106.359(3)
_cell_angle_gamma 90.00
_cell_formula_units_Z 4
_cell_length_a 19.8431(5)
_cell_length_b 9.1292(2)
_cell_length_c 20.7267(5)
_cell_measurement_temperature 296.15
_cell_volume 3602.67(16)
_computing_molecular_graphics 'Olex2 (Dolomanov et al., 2009)'
_computing_publication_material 'Olex2 (Dolomanov et al., 2009)'
_computing_structure_refinement 'XL (Sheldrick, 2008)'
_computing_structure_solution 'ShelXT (Sheldrick, 2008)'
_diffrn_ambient_temperature 296.15
_diffrn_measured_fraction_theta_full 0.998
_diffrn_measured_fraction_theta_max 0.998
_diffrn_measurement_method 'phi and omega scans'
_diffrn_radiation_monochromator graphite
_diffrn_radiation_type MoK\a
_diffrn_radiation_wavelength 0.71073
_diffrn_reflns_av_R_equivalents 0.0475
_diffrn_reflns_av_unetI/netI 0.0383
_diffrn_reflns_limit_h_max 23
_diffrn_reflns_limit_h_min -23
_diffrn_reflns_limit_k_max 10
_diffrn_reflns_limit_k_min -10
_diffrn_reflns_limit_l_max 24
_diffrn_reflns_limit_l_min -24
_diffrn_reflns_number 30509
_diffrn_reflns_theta_full 25.00
_diffrn_reflns_theta_max 25.00
_diffrn_reflns_theta_min 3.01
_diffrn_source 'fine-focus sealed tube'
_exptl_absorpt_coefficient_mu 0.991
_exptl_absorpt_correction_type none
_exptl_crystal_colour pink
_exptl_crystal_colour_primary pink
_exptl_crystal_density_diffrn 1.531
_exptl_crystal_density_method 'not measured'
_exptl_crystal_description block
_exptl_crystal_F_000 1704
_exptl_crystal_size_max 0.1
_exptl_crystal_size_mid 0.05
_exptl_crystal_size_min 0.05
_refine_diff_density_max 0.352
_refine_diff_density_min -0.371
_refine_diff_density_rms 0.058
_refine_ls_extinction_coef 0.00033(11)
_refine_ls_extinction_expression Fc^*^=kFc[1+0.001xFc^2^\l^3^/sin(2\q)]^-1/4^
_refine_ls_extinction_method SHELXL
_refine_ls_goodness_of_fit_ref 1.100
_refine_ls_hydrogen_treatment mixed
_refine_ls_matrix_type full
_refine_ls_number_parameters 500
_refine_ls_number_reflns 6329
_refine_ls_number_restraints 6
_refine_ls_restrained_S_all 1.120
_refine_ls_R_factor_all 0.0376
_refine_ls_R_factor_gt 0.0306
_refine_ls_shift/su_max 0.001
_refine_ls_shift/su_mean 0.000
_refine_ls_structure_factor_coef Fsqd
_refine_ls_weighting_details 'calc w=1/[\s^2^(Fo^2^)+(0.0334P)^2^+0.9463P] where P=(Fo^2^+2Fc^2^)/3'
_refine_ls_weighting_scheme calc
_refine_ls_wR_factor_gt 0.0762
_refine_ls_wR_factor_ref 0.0814
_reflns_number_gt 5542
_reflns_number_total 6329
_reflns_threshold_expression >2sigma(I)
_cod_data_source_file JSSC-2015-226-36.cif
_cod_data_source_block 422
_cod_original_cell_volume 3602.67(15)
_cod_database_code 1561939
_olex2_refinement_description
;
1. Fixed Uiso
 At 1.2 times of:
  All C(H) groups
2. Restrained distances
 O6-H1 = O6-H2
 0.85 with sigma of 0.01
 H1-H2
 1.4 with sigma of 0.02
 O12-H17 = O12-H18
 0.85 with sigma of 0.01
 H17-H18
 1.4 with sigma of 0.02
3.a Riding coordinates:
 O2(H17,H2,H1,H18)
3.b Aromatic/amide H refined with riding coordinates:
 C3(H5), C5(H12), C4(H6), C23(H22), C31(H27), C27(H23), C14(H4), C13(H10),
 C17(H15), C36(H32), C11(H11), C10(H8), C9(H7), C15(H13), C18(H16), C32(H28),
 C34(H30), C35(H31), C12(H9), C30(H26), C33(H29), C16(H14), C28(H24), C29(H25),
 C21(H20), C22(H21)
;

loop_
_space_group_symop_id
_space_group_symop_operation_xyz
1 'x, y, z'
2 '-x+1/2, y+1/2, -z+1/2'
3 '-x, -y, -z'
4 'x-1/2, -y-1/2, z-1/2'

loop_
_atom_site_label
_atom_site_type_symbol
_atom_site_fract_x
_atom_site_fract_y
_atom_site_fract_z
_atom_site_U_iso_or_equiv
_atom_site_adp_type
_atom_site_occupancy
_atom_site_calc_flag
_atom_site_disorder_assembly
_atom_site_disorder_group
_atom_site_refinement_flags_posn
Co2 Co 0.742999(14) 0.57530(3) 0.185260(13) 0.01744(9) Uani 1 d . . .
Co1 Co 0.749075(14) 0.27932(3) -0.187411(13) 0.01643(9) Uani 1 d . . .
O7 O 0.74670(8) 0.79046(14) 0.21490(7) 0.0223(3) Uani 1 d . . .
O1 O 0.74823(7) 0.06487(14) -0.21489(7) 0.0211(3) Uani 1 d . . .
O6 O 0.74160(8) 0.50017(14) -0.16091(7) 0.0233(3) Uani 1 d . . D
O9 O 0.76059(7) 0.65272(14) 0.09971(7) 0.0217(3) Uani 1 d . . .
O3 O 0.71829(7) 0.20756(14) -0.10668(7) 0.0206(3) Uani 1 d . . .
O12 O 0.74811(8) 0.35498(14) 0.15409(7) 0.0235(3) Uani 1 d . . D
O11 O 0.83261(8) 0.67461(15) -0.06386(7) 0.0267(3) Uani 1 d . . .
N1 N 0.85753(9) 0.26885(18) -0.12930(9) 0.0231(4) Uani 1 d . . .
O5 O 0.64434(8) 0.17508(16) 0.05586(7) 0.0325(4) Uani 1 d . . .
N3 N 0.85504(9) 0.55474(18) 0.23485(9) 0.0251(4) Uani 1 d . . .
N2 N 0.64052(9) 0.30546(19) -0.24553(9) 0.0244(4) Uani 1 d . . .
O10 O 0.78259(9) 0.54552(16) -0.00061(8) 0.0317(4) Uani 1 d . . .
N4 N 0.63077(9) 0.57917(18) 0.13793(9) 0.0235(4) Uani 1 d . . .
O4 O 0.68855(9) 0.31314(16) -0.00870(8) 0.0287(4) Uani 1 d . . .
C7 C 0.69299(10) 0.0787(2) -0.09688(10) 0.0174(4) Uani 1 d . . .
C3 C 0.66713(10) -0.1792(2) -0.12029(10) 0.0196(4) Uani 1 d . . .
H5 H 0.6679 -0.2615 -0.1465 0.024 Uiso 1 calc . . R
C2 C 0.69326(10) -0.0474(2) -0.13746(10) 0.0169(4) Uani 1 d . . .
C24 C 0.81184(10) 0.7943(2) 0.03052(10) 0.0171(4) Uani 1 d . . .
C5 C 0.63874(11) -0.0707(2) -0.02699(10) 0.0226(5) Uani 1 d . . .
H12 H 0.6203 -0.0786 0.0094 0.027 Uiso 1 calc . . R
C25 C 0.78766(10) 0.7792(2) 0.08879(10) 0.0164(4) Uani 1 d . . .
C4 C 0.64017(11) -0.1927(2) -0.06616(11) 0.0233(5) Uani 1 d . . .
H6 H 0.6232 -0.2824 -0.0561 0.028 Uiso 1 calc . . R
C23 C 0.83607(10) 0.9275(2) 0.01412(10) 0.0202(5) Uani 1 d . . .
H22 H 0.8507 0.9353 -0.0246 0.024 Uiso 1 calc . . R
C6 C 0.66432(10) 0.0629(2) -0.04118(10) 0.0180(4) Uani 1 d . . .
C26 C 0.81002(11) 0.6680(2) -0.01484(10) 0.0215(5) Uani 1 d . . .
C8 C 0.66442(11) 0.1867(2) 0.00549(10) 0.0224(5) Uani 1 d . . .
C31 C 0.90025(13) 0.5228(3) 0.20029(14) 0.0405(6) Uani 1 d . . .
H27 H 0.8834 0.5093 0.1541 0.049 Uiso 1 calc . . R
C27 C 0.88063(12) 0.5723(2) 0.30139(12) 0.0306(5) Uani 1 d . . .
H23 H 0.8494 0.5941 0.3261 0.037 Uiso 1 calc . . R
C14 C 0.62115(12) 0.2841(3) -0.31171(12) 0.0322(5) Uani 1 d . . .
H4 H 0.6548 0.2524 -0.3320 0.039 Uiso 1 calc . . R
C13 C 0.90821(13) 0.2178(3) -0.15363(13) 0.0388(6) Uani 1 d . . .
H10 H 0.8961 0.1795 -0.1969 0.047 Uiso 1 calc . . R
C17 C 0.52292(14) 0.3749(4) -0.25440(16) 0.0585(8) Uani 1 d . . .
H15 H 0.4899 0.4058 -0.2331 0.070 Uiso 1 calc . . R
C36 C 0.59038(12) 0.4642(2) 0.14065(12) 0.0331(6) Uani 1 d . . .
H32 H 0.6112 0.3828 0.1653 0.040 Uiso 1 calc . . R
C11 C 0.99677(14) 0.2758(3) -0.05307(15) 0.0489(7) Uani 1 d . . .
H11 H 1.0435 0.2783 -0.0275 0.059 Uiso 1 calc . . R
C10 C 0.94481(13) 0.3282(3) -0.02768(13) 0.0380(6) Uani 1 d . . .
H8 H 0.9557 0.3675 0.0154 0.046 Uiso 1 calc . . R
C9 C 0.87657(12) 0.3221(2) -0.06669(11) 0.0269(5) Uani 1 d . . .
H7 H 0.8416 0.3567 -0.0487 0.032 Uiso 1 calc . . R
C15 C 0.55411(14) 0.3064(3) -0.35142(14) 0.0504(7) Uani 1 d . . .
H13 H 0.5429 0.2906 -0.3976 0.060 Uiso 1 calc . . R
C18 C 0.59127(12) 0.3518(3) -0.21795(13) 0.0377(6) Uani 1 d . . .
H16 H 0.6039 0.3693 -0.1719 0.045 Uiso 1 calc . . R
C32 C 0.59945(13) 0.6947(3) 0.10326(12) 0.0367(6) Uani 1 d . . .
H28 H 0.6264 0.7769 0.1011 0.044 Uiso 1 calc . . R
C34 C 0.48796(13) 0.5785(3) 0.07218(14) 0.0441(7) Uani 1 d . . .
H30 H 0.4403 0.5776 0.0493 0.053 Uiso 1 calc . . R
C35 C 0.51944(13) 0.4594(3) 0.10888(15) 0.0447(7) Uani 1 d . . .
H31 H 0.4932 0.3768 0.1122 0.054 Uiso 1 calc . . R
C12 C 0.97831(14) 0.2195(3) -0.11709(15) 0.0510(7) Uani 1 d . . .
H9 H 1.0125 0.1831 -0.1357 0.061 Uiso 1 calc . . R
C30 C 0.97171(15) 0.5089(3) 0.23074(17) 0.0576(8) Uani 1 d . . .
H26 H 1.0022 0.4874 0.2052 0.069 Uiso 1 calc . . R
C33 C 0.52828(14) 0.6982(3) 0.07010(14) 0.0462(7) Uani 1 d . . .
H29 H 0.5082 0.7815 0.0466 0.055 Uiso 1 calc . . R
C16 C 0.50367(15) 0.3521(4) -0.32247(16) 0.0618(9) Uani 1 d . . .
H14 H 0.4576 0.3673 -0.3483 0.074 Uiso 1 calc . . R
C28 C 0.95066(14) 0.5598(3) 0.33511(15) 0.0466(7) Uani 1 d . . .
H24 H 0.9663 0.5732 0.3814 0.056 Uiso 1 calc . . R
C29 C 0.99705(14) 0.5272(3) 0.29926(17) 0.0572(8) Uani 1 d . . .
H25 H 1.0448 0.5177 0.3208 0.069 Uiso 1 calc . . R
C1 C 0.72142(10) -0.0490(2) -0.19717(10) 0.0173(4) Uani 1 d . . .
C21 C 0.81817(10) 1.0345(2) 0.11247(10) 0.0199(4) Uani 1 d . . .
H20 H 0.8212 1.1158 0.1402 0.024 Uiso 1 calc . . R
C19 C 0.77154(10) 0.9041(2) 0.19477(10) 0.0162(4) Uani 1 d . . .
C20 C 0.79297(10) 0.9031(2) 0.13110(10) 0.0166(4) Uani 1 d . . .
C22 C 0.83878(11) 1.0488(2) 0.05464(10) 0.0222(5) Uani 1 d . . .
H21 H 0.8543 1.1385 0.0430 0.027 Uiso 1 calc . . R
O8 O 0.77917(7) 1.02246(14) 0.22684(7) 0.0225(3) Uani 1 d . . .
O2 O 0.71790(7) -0.16861(14) -0.22851(7) 0.0211(3) Uani 1 d . . .
H17 H 0.7547 0.3145 0.1943 0.066(10) Uiso 1 d . . DR
H2 H 0.7695 0.5335 -0.1223 0.078(11) Uiso 1 d . . DR
H1 H 0.7389 0.5310 -0.2020 0.047(8) Uiso 1 d . . DR
H18 H 0.7196 0.3297 0.1150 0.075(11) Uiso 1 d . . DR
H3 H 0.7064(14) 0.294(3) -0.0424(14) 0.050(8) Uiso 1 d . . .
H19 H 0.7691(14) 0.563(3) 0.0324(15) 0.049(9) Uiso 1 d . . .

loop_
_atom_site_aniso_label
_atom_site_aniso_U_11
_atom_site_aniso_U_22
_atom_site_aniso_U_33
_atom_site_aniso_U_23
_atom_site_aniso_U_13
_atom_site_aniso_U_12
Co2 0.02480(17) 0.01526(16) 0.01420(16) 0.00020(10) 0.00864(13) -0.00054(10)
Co1 0.02302(17) 0.01420(16) 0.01315(16) -0.00020(10) 0.00683(13) -0.00014(10)
O7 0.0361(9) 0.0167(7) 0.0189(8) -0.0017(6) 0.0154(7) -0.0028(6)
O1 0.0326(8) 0.0151(7) 0.0192(8) -0.0011(6) 0.0133(7) -0.0032(6)
O6 0.0377(9) 0.0177(7) 0.0149(8) -0.0011(6) 0.0083(7) 0.0009(6)
O9 0.0337(8) 0.0170(7) 0.0182(8) -0.0026(6) 0.0135(7) -0.0062(6)
O3 0.0310(8) 0.0161(7) 0.0177(8) -0.0013(6) 0.0116(7) -0.0032(6)
O12 0.0360(9) 0.0183(7) 0.0162(8) -0.0012(6) 0.0076(7) 0.0010(6)
O11 0.0380(9) 0.0297(8) 0.0179(8) -0.0049(6) 0.0167(7) -0.0046(6)
N1 0.0258(10) 0.0224(9) 0.0214(10) 0.0015(7) 0.0073(8) 0.0011(7)
O5 0.0480(10) 0.0340(9) 0.0223(9) -0.0031(7) 0.0212(8) -0.0006(7)
N3 0.0250(10) 0.0235(9) 0.0271(11) -0.0019(8) 0.0077(9) -0.0014(7)
N2 0.0261(10) 0.0277(10) 0.0186(10) -0.0029(8) 0.0050(8) 0.0004(7)
O10 0.0554(11) 0.0219(8) 0.0260(9) -0.0086(7) 0.0248(9) -0.0110(7)
N4 0.0289(10) 0.0240(10) 0.0187(10) 0.0005(7) 0.0086(8) -0.0002(7)
O4 0.0437(10) 0.0236(8) 0.0248(9) -0.0075(7) 0.0194(8) -0.0051(7)
C7 0.0162(10) 0.0198(10) 0.0150(11) 0.0011(8) 0.0023(9) 0.0023(7)
C3 0.0216(11) 0.0168(10) 0.0194(11) -0.0024(8) 0.0039(9) 0.0000(8)
C2 0.0166(10) 0.0180(10) 0.0153(10) 0.0005(8) 0.0033(9) 0.0006(7)
C24 0.0165(10) 0.0215(10) 0.0123(10) -0.0011(8) 0.0024(9) 0.0013(8)
C5 0.0230(11) 0.0295(12) 0.0183(11) 0.0019(9) 0.0105(10) -0.0007(8)
C25 0.0158(10) 0.0184(10) 0.0144(10) 0.0004(8) 0.0034(9) 0.0010(7)
C4 0.0267(12) 0.0214(11) 0.0228(12) 0.0025(9) 0.0083(10) -0.0055(8)
C23 0.0208(11) 0.0258(11) 0.0152(11) 0.0025(8) 0.0070(9) -0.0016(8)
C6 0.0166(10) 0.0227(11) 0.0144(10) 0.0013(8) 0.0039(9) 0.0017(8)
C26 0.0235(11) 0.0232(11) 0.0186(11) -0.0012(9) 0.0073(10) -0.0015(8)
C8 0.0224(11) 0.0280(12) 0.0168(11) 0.0001(9) 0.0055(9) 0.0016(8)
C31 0.0354(14) 0.0470(15) 0.0436(16) -0.0038(12) 0.0185(13) 0.0044(11)
C27 0.0314(13) 0.0275(12) 0.0290(14) -0.0043(10) 0.0022(11) -0.0006(9)
C14 0.0302(13) 0.0421(14) 0.0233(13) -0.0060(10) 0.0059(11) -0.0012(10)
C13 0.0366(14) 0.0470(15) 0.0352(15) -0.0046(12) 0.0141(13) 0.0047(11)
C17 0.0332(15) 0.088(2) 0.055(2) -0.0091(17) 0.0141(15) 0.0176(15)
C36 0.0304(13) 0.0264(12) 0.0427(15) 0.0027(11) 0.0105(12) -0.0014(9)
C11 0.0277(14) 0.0589(18) 0.0523(19) 0.0007(14) -0.0015(14) -0.0026(12)
C10 0.0366(14) 0.0409(14) 0.0303(14) -0.0024(11) -0.0009(12) -0.0018(11)
C9 0.0305(12) 0.0242(11) 0.0256(12) 0.0024(9) 0.0070(10) 0.0031(9)
C15 0.0408(16) 0.077(2) 0.0255(15) -0.0055(13) -0.0037(13) -0.0057(14)
C18 0.0286(13) 0.0552(16) 0.0297(14) -0.0062(12) 0.0089(11) 0.0093(11)
C32 0.0355(14) 0.0325(13) 0.0385(15) 0.0114(11) 0.0046(12) -0.0009(10)
C34 0.0272(14) 0.0551(17) 0.0454(17) -0.0076(13) 0.0026(13) 0.0032(12)
C35 0.0285(14) 0.0405(15) 0.0631(19) -0.0040(13) 0.0099(14) -0.0084(11)
C12 0.0280(14) 0.071(2) 0.057(2) -0.0025(15) 0.0177(14) 0.0086(13)
C30 0.0356(16) 0.065(2) 0.079(2) -0.0069(17) 0.0285(17) 0.0070(14)
C33 0.0407(16) 0.0457(16) 0.0469(17) 0.0144(13) 0.0035(14) 0.0109(12)
C16 0.0294(15) 0.097(3) 0.0468(19) 0.0021(17) -0.0089(14) 0.0123(15)
C28 0.0404(16) 0.0413(15) 0.0454(17) -0.0069(12) -0.0088(14) -0.0029(12)
C29 0.0264(14) 0.0595(19) 0.074(2) -0.0072(17) -0.0044(15) -0.0017(13)
C1 0.0185(10) 0.0180(10) 0.0146(10) 0.0012(8) 0.0033(9) 0.0028(8)
C21 0.0220(11) 0.0175(10) 0.0206(11) -0.0018(8) 0.0067(9) -0.0006(8)
C19 0.0187(10) 0.0163(10) 0.0147(10) 0.0005(8) 0.0063(9) 0.0014(8)
C20 0.0166(10) 0.0189(10) 0.0147(11) 0.0005(8) 0.0049(9) 0.0030(8)
C22 0.0263(12) 0.0203(11) 0.0210(12) 0.0027(9) 0.0084(10) -0.0044(8)
O8 0.0348(9) 0.0181(7) 0.0188(8) -0.0041(6) 0.0142(7) -0.0034(6)
O2 0.0332(8) 0.0156(7) 0.0182(8) -0.0036(6) 0.0130(7) -0.0019(6)

loop_
_atom_type_symbol
_atom_type_description
_atom_type_scat_dispersion_real
_atom_type_scat_dispersion_imag
_atom_type_scat_source
C C 0.0033 0.0016 'International Tables Vol C Tables 4.2.6.8 and 6.1.1.4'
H H 0.0000 0.0000 'International Tables Vol C Tables 4.2.6.8 and 6.1.1.4'
Co Co 0.3494 0.9721 'International Tables Vol C Tables 4.2.6.8 and 6.1.1.4'
N N 0.0061 0.0033 'International Tables Vol C Tables 4.2.6.8 and 6.1.1.4'
O O 0.0106 0.0060 'International Tables Vol C Tables 4.2.6.8 and 6.1.1.4'

loop_
_geom_angle_atom_site_label_1
_geom_angle_atom_site_label_2
_geom_angle_atom_site_label_3
_geom_angle
_geom_angle_site_symmetry_1
_geom_angle_site_symmetry_3
O7 Co2 O12 175.10(6) . .
O7 Co2 N3 89.74(6) . .
O7 Co2 N4 93.75(6) . .
O9 Co2 O7 85.86(5) . .
O9 Co2 O12 91.68(5) . .
O9 Co2 N3 92.21(6) . .
O9 Co2 N4 90.37(6) . .
O9 Co2 O8 172.94(5) . 2_645
O12 Co2 N3 86.11(6) . .
O12 Co2 N4 90.50(6) . .
N4 Co2 N3 175.80(6) . .
O8 Co2 O7 87.58(5) 2_645 .
O8 Co2 O12 95.06(5) 2_645 .
O8 Co2 N3 90.36(6) 2_645 .
O8 Co2 N4 87.46(6) 2_645 .
O1 Co1 O6 175.67(6) . .
O1 Co1 O3 86.57(5) . .
O1 Co1 N1 92.41(6) . .
O1 Co1 N2 91.25(6) . .
O1 Co1 O2 88.00(5) . 2_654
O6 Co1 N1 91.68(6) . .
O6 Co1 N2 84.69(6) . .
O3 Co1 O6 91.95(5) . .
O3 Co1 N1 90.57(6) . .
O3 Co1 N2 90.62(6) . .
O3 Co1 O2 174.49(5) . 2_654
N1 Co1 N2 176.21(6) . .
O2 Co1 O6 93.53(5) 2_654 .
O2 Co1 N1 88.72(6) 2_654 .
O2 Co1 N2 90.43(6) 2_654 .
C19 O7 Co2 131.95(12) . .
C1 O1 Co1 132.65(13) . .
Co1 O6 H2 119.4 . .
Co1 O6 H1 92.5 . .
H2 O6 H1 127.8 . .
C25 O9 Co2 129.30(12) . .
C7 O3 Co1 128.85(12) . .
Co2 O12 H17 96.7 . .
Co2 O12 H18 117.1 . .
H17 O12 H18 130.0 . .
C13 N1 Co1 123.18(16) . .
C13 N1 C9 117.3(2) . .
C9 N1 Co1 119.47(14) . .
C31 N3 Co2 121.25(16) . .
C31 N3 C27 117.7(2) . .
C27 N3 Co2 121.09(15) . .
C14 N2 Co1 120.70(15) . .
C14 N2 C18 117.1(2) . .
C18 N2 Co1 122.10(15) . .
C26 O10 H19 106.1(19) . .
C36 N4 Co2 121.48(14) . .
C32 N4 Co2 121.52(15) . .
C32 N4 C36 117.0(2) . .
C8 O4 H3 104.5(17) . .
O3 C7 C2 124.41(18) . .
O3 C7 C6 118.02(17) . .
C2 C7 C6 117.56(17) . .
C2 C3 H5 118.6 . .
C4 C3 H5 118.6 . .
C4 C3 C2 122.86(19) . .
C7 C2 C1 124.06(17) . .
C3 C2 C7 118.82(18) . .
C3 C2 C1 117.10(17) . .
C25 C24 C26 120.55(17) . .
C23 C24 C25 121.04(18) . .
C23 C24 C26 118.40(18) . .
C4 C5 H12 119.5 . .
C4 C5 C6 121.04(19) . .
C6 C5 H12 119.5 . .
O9 C25 C24 118.69(17) . .
O9 C25 C20 123.73(18) . .
C20 C25 C24 117.57(17) . .
C3 C4 C5 118.85(19) . .
C3 C4 H6 120.6 . .
C5 C4 H6 120.6 . .
C24 C23 H22 119.6 . .
C22 C23 C24 120.77(19) . .
C22 C23 H22 119.6 . .
C7 C6 C8 121.34(17) . .
C5 C6 C7 120.86(18) . .
C5 C6 C8 117.71(18) . .
O11 C26 O10 120.08(18) . .
O11 C26 C24 122.68(18) . .
O10 C26 C24 117.24(18) . .
O5 C8 O4 119.64(19) . .
O5 C8 C6 123.24(19) . .
O4 C8 C6 117.11(18) . .
N3 C31 H27 118.9 . .
N3 C31 C30 122.3(3) . .
C30 C31 H27 118.9 . .
N3 C27 H23 118.3 . .
N3 C27 C28 123.4(2) . .
C28 C27 H23 118.3 . .
N2 C14 H4 118.4 . .
N2 C14 C15 123.2(2) . .
C15 C14 H4 118.4 . .
N1 C13 H10 118.7 . .
N1 C13 C12 122.7(2) . .
C12 C13 H10 118.7 . .
C18 C17 H15 120.3 . .
C16 C17 H15 120.3 . .
C16 C17 C18 119.3(3) . .
N4 C36 H32 118.3 . .
N4 C36 C35 123.4(2) . .
C35 C36 H32 118.3 . .
C10 C11 H11 120.7 . .
C10 C11 C12 118.5(2) . .
C12 C11 H11 120.7 . .
C11 C10 H8 120.5 . .
C9 C10 C11 119.0(2) . .
C9 C10 H8 120.5 . .
N1 C9 C10 123.4(2) . .
N1 C9 H7 118.3 . .
C10 C9 H7 118.3 . .
C14 C15 H13 120.4 . .
C14 C15 C16 119.3(2) . .
C16 C15 H13 120.4 . .
N2 C18 C17 123.0(2) . .
N2 C18 H16 118.5 . .
C17 C18 H16 118.5 . .
N4 C32 H28 118.6 . .
N4 C32 C33 122.9(2) . .
C33 C32 H28 118.6 . .
C35 C34 H30 120.9 . .
C33 C34 H30 120.9 . .
C33 C34 C35 118.2(2) . .
C36 C35 H31 120.5 . .
C34 C35 C36 119.0(2) . .
C34 C35 H31 120.5 . .
C13 C12 H9 120.4 . .
C11 C12 C13 119.1(3) . .
C11 C12 H9 120.4 . .
C31 C30 H26 120.4 . .
C29 C30 C31 119.2(3) . .
C29 C30 H26 120.4 . .
C32 C33 H29 120.3 . .
C34 C33 C32 119.4(2) . .
C34 C33 H29 120.3 . .
C17 C16 H14 120.9 . .
C15 C16 C17 118.1(3) . .
C15 C16 H14 120.9 . .
C27 C28 H24 120.6 . .
C29 C28 C27 118.7(3) . .
C29 C28 H24 120.6 . .
C30 C29 H25 120.6 . .
C28 C29 C30 118.7(3) . .
C28 C29 H25 120.6 . .
O1 C1 C2 121.15(17) . .
O2 C1 O1 121.79(18) . .
O2 C1 C2 117.06(17) . .
C20 C21 H20 118.7 . .
C22 C21 H20 118.7 . .
C22 C21 C20 122.63(18) . .
O7 C19 C20 121.21(17) . .
O8 C19 O7 122.00(17) . .
O8 C19 C20 116.79(17) . .
C25 C20 C19 124.12(17) . .
C21 C20 C25 119.02(18) . .
C21 C20 C19 116.84(17) . .
C23 C22 H21 120.6 . .
C21 C22 C23 118.87(18) . .
C21 C22 H21 120.6 . .
C19 O8 Co2 130.51(13) . 2_655
C1 O2 Co1 130.04(12) . 2_644

loop_
_geom_bond_atom_site_label_1
_geom_bond_atom_site_label_2
_geom_bond_distance
_geom_bond_site_symmetry_2
Co2 O7 2.0533(13) .
Co2 O9 2.0284(13) .
Co2 O12 2.1236(13) .
Co2 N3 2.1788(18) .
Co2 N4 2.1662(18) .
Co2 O8 2.0486(13) 2_645
Co1 O1 2.0377(13) .
Co1 O6 2.1059(13) .
Co1 O3 2.0440(13) .
Co1 N1 2.1519(18) .
Co1 N2 2.1648(18) .
Co1 O2 2.0822(13) 2_654
O7 C19 1.269(2) .
O1 C1 1.268(2) .
O6 H2 0.8886 .
O6 H1 0.8838 .
O9 C25 1.320(2) .
O3 C7 1.317(2) .
O12 H17 0.8873 .
O12 H18 0.8792 .
O11 C26 1.222(2) .
N1 C13 1.330(3) .
N1 C9 1.337(3) .
O5 C8 1.222(2) .
N3 C31 1.329(3) .
N3 C27 1.338(3) .
N2 C14 1.331(3) .
N2 C18 1.332(3) .
O10 C26 1.313(2) .
O10 H19 0.82(3) .
N4 C36 1.331(3) .
N4 C32 1.328(3) .
O4 C8 1.314(2) .
O4 H3 0.89(3) .
C7 C2 1.427(3) .
C7 C6 1.431(3) .
C3 H5 0.9300 .
C3 C2 1.395(3) .
C3 C4 1.378(3) .
C2 C1 1.495(3) .
C24 C25 1.426(3) .
C24 C23 1.384(3) .
C24 C26 1.482(3) .
C5 H12 0.9300 .
C5 C4 1.383(3) .
C5 C6 1.385(3) .
C25 C20 1.417(3) .
C4 H6 0.9300 .
C23 H22 0.9300 .
C23 C22 1.382(3) .
C6 C8 1.487(3) .
C31 H27 0.9300 .
C31 C30 1.386(4) .
C27 H23 0.9300 .
C27 C28 1.373(3) .
C14 H4 0.9300 .
C14 C15 1.368(3) .
C13 H10 0.9300 .
C13 C12 1.384(3) .
C17 H15 0.9300 .
C17 C18 1.370(3) .
C17 C16 1.370(4) .
C36 H32 0.9300 .
C36 C35 1.377(3) .
C11 H11 0.9300 .
C11 C10 1.369(4) .
C11 C12 1.373(4) .
C10 H8 0.9300 .
C10 C9 1.369(3) .
C9 H7 0.9300 .
C15 H13 0.9300 .
C15 C16 1.369(4) .
C18 H16 0.9300 .
C32 H28 0.9300 .
C32 C33 1.386(3) .
C34 H30 0.9300 .
C34 C35 1.372(4) .
C34 C33 1.362(4) .
C35 H31 0.9300 .
C12 H9 0.9300 .
C30 H26 0.9300 .
C30 C29 1.377(4) .
C33 H29 0.9300 .
C16 H14 0.9300 .
C28 H24 0.9300 .
C28 C29 1.369(4) .
C29 H25 0.9300 .
C1 O2 1.263(2) .
C21 H20 0.9300 .
C21 C20 1.396(3) .
C21 C22 1.377(3) .
C19 C20 1.496(3) .
C19 O8 1.255(2) .
C22 H21 0.9300 .
O8 Co2 2.0486(13) 2_655
O2 Co1 2.0822(13) 2_644

loop_
_geom_torsion_atom_site_label_1
_geom_torsion_atom_site_label_2
_geom_torsion_atom_site_label_3
_geom_torsion_atom_site_label_4
_geom_torsion
_geom_torsion_site_symmetry_1
_geom_torsion_site_symmetry_2
_geom_torsion_site_symmetry_3
_geom_torsion_site_symmetry_4
Co2 O7 C19 C20 12.4(3) . . . .
Co2 O7 C19 O8 -167.83(14) . . . .
Co2 O9 C25 C24 163.72(13) . . . .
Co2 O9 C25 C20 -17.6(3) . . . .
Co2 N3 C31 C30 -179.9(2) . . . .
Co2 N3 C27 C28 179.66(17) . . . .
Co2 N4 C36 C35 -177.07(19) . . . .
Co2 N4 C32 C33 177.3(2) . . . .
Co1 O1 C1 C2 -12.1(3) . . . .
Co1 O1 C1 O2 168.63(14) . . . .
Co1 O3 C7 C2 11.4(3) . . . .
Co1 O3 C7 C6 -169.75(13) . . . .
Co1 N1 C13 C12 176.12(19) . . . .
Co1 N1 C9 C10 -175.82(17) . . . .
Co1 N2 C14 C15 -176.5(2) . . . .
Co1 N2 C18 C17 177.2(2) . . . .
O7 Co2 O9 C25 20.71(16) . . . .
O7 Co2 N3 C31 -117.98(17) . . . .
O7 Co2 N3 C27 62.77(16) . . . .
O7 Co2 N4 C36 -142.88(17) . . . .
O7 Co2 N4 C32 39.07(18) . . . .
O7 C19 C20 C25 0.0(3) . . . .
O7 C19 C20 C21 178.55(18) . . . .
O7 C19 O8 Co2 -0.2(3) . . . 2_655
O1 Co1 O3 C7 -14.98(16) . . . .
O1 Co1 N1 C13 51.73(18) . . . .
O1 Co1 N1 C9 -131.61(15) . . . .
O1 Co1 N2 C14 -60.93(17) . . . .
O1 Co1 N2 C18 123.25(18) . . . .
O1 C1 O2 Co1 -0.1(3) . . . 2_644
O6 Co1 O1 C1 -54.1(8) . . . .
O6 Co1 O3 C7 160.95(16) . . . .
O6 Co1 N1 C13 -129.71(18) . . . .
O6 Co1 N1 C9 46.94(15) . . . .
O6 Co1 N2 C14 120.59(17) . . . .
O6 Co1 N2 C18 -55.24(18) . . . .
O9 Co2 O7 C19 -18.69(18) . . . .
O9 Co2 N3 C31 -32.14(17) . . . .
O9 Co2 N3 C27 148.61(16) . . . .
O9 Co2 N4 C36 131.25(17) . . . .
O9 Co2 N4 C32 -46.80(18) . . . .
O9 C25 C20 C21 -175.73(18) . . . .
O9 C25 C20 C19 2.8(3) . . . .
O3 Co1 O1 C1 16.02(18) . . . .
O3 Co1 N1 C13 138.32(18) . . . .
O3 Co1 N1 C9 -45.02(15) . . . .
O3 Co1 N2 C14 -147.51(17) . . . .
O3 Co1 N2 C18 36.67(18) . . . .
O3 C7 C2 C3 177.67(18) . . . .
O3 C7 C2 C1 -1.0(3) . . . .
O3 C7 C6 C5 -178.13(18) . . . .
O3 C7 C6 C8 -1.5(3) . . . .
O12 Co2 O7 C19 41.3(7) . . . .
O12 Co2 O9 C25 -155.04(16) . . . .
O12 Co2 N3 C31 59.40(17) . . . .
O12 Co2 N3 C27 -119.85(16) . . . .
O12 Co2 N4 C36 39.56(17) . . . .
O12 Co2 N4 C32 -138.49(18) . . . .
N1 Co1 O1 C1 106.45(18) . . . .
N1 Co1 O3 C7 -107.36(16) . . . .
N1 Co1 N2 C14 104.2(10) . . . .
N1 Co1 N2 C18 -71.7(10) . . . .
N1 C13 C12 C11 0.1(4) . . . .
N3 Co2 O7 C19 73.54(18) . . . .
N3 Co2 O9 C25 -68.87(16) . . . .
N3 Co2 N4 C36 3.4(10) . . . .
N3 Co2 N4 C32 -174.6(8) . . . .
N3 C31 C30 C29 0.6(4) . . . .
N3 C27 C28 C29 -0.2(4) . . . .
N2 Co1 O1 C1 -74.53(18) . . . .
N2 Co1 O3 C7 76.24(16) . . . .
N2 Co1 N1 C13 -113.4(9) . . . .
N2 Co1 N1 C9 63.3(10) . . . .
N2 C14 C15 C16 -0.4(4) . . . .
N4 Co2 O7 C19 -108.79(18) . . . .
N4 Co2 O9 C25 114.45(16) . . . .
N4 Co2 N3 C31 95.6(9) . . . .
N4 Co2 N3 C27 -83.6(9) . . . .
N4 C36 C35 C34 0.1(4) . . . .
N4 C32 C33 C34 -0.5(4) . . . .
C7 C2 C1 O1 1.0(3) . . . .
C7 C2 C1 O2 -179.71(18) . . . .
C7 C6 C8 O5 -175.4(2) . . . .
C7 C6 C8 O4 3.5(3) . . . .
C3 C2 C1 O1 -177.68(18) . . . .
C3 C2 C1 O2 1.6(3) . . . .
C2 C7 C6 C5 0.8(3) . . . .
C2 C7 C6 C8 177.52(18) . . . .
C2 C3 C4 C5 0.1(3) . . . .
C2 C1 O2 Co1 -179.42(12) . . . 2_644
C24 C25 C20 C21 3.0(3) . . . .
C24 C25 C20 C19 -178.53(17) . . . .
C24 C23 C22 C21 1.2(3) . . . .
C5 C6 C8 O5 1.3(3) . . . .
C5 C6 C8 O4 -179.72(18) . . . .
C25 C24 C23 C22 1.3(3) . . . .
C25 C24 C26 O11 -177.20(19) . . . .
C25 C24 C26 O10 2.9(3) . . . .
C4 C3 C2 C7 0.8(3) . . . .
C4 C3 C2 C1 179.54(18) . . . .
C4 C5 C6 C7 0.0(3) . . . .
C4 C5 C6 C8 -176.78(19) . . . .
C23 C24 C25 O9 175.38(18) . . . .
C23 C24 C25 C20 -3.4(3) . . . .
C23 C24 C26 O11 4.2(3) . . . .
C23 C24 C26 O10 -175.67(18) . . . .
C6 C7 C2 C3 -1.2(3) . . . .
C6 C7 C2 C1 -179.87(17) . . . .
C6 C5 C4 C3 -0.5(3) . . . .
C26 C24 C25 O9 -3.2(3) . . . .
C26 C24 C25 C20 178.03(18) . . . .
C26 C24 C23 C22 179.92(19) . . . .
C31 N3 C27 C28 0.4(3) . . . .
C31 C30 C29 C28 -0.5(4) . . . .
C27 N3 C31 C30 -0.6(4) . . . .
C27 C28 C29 C30 0.3(4) . . . .
C14 N2 C18 C17 1.2(4) . . . .
C14 C15 C16 C17 0.5(5) . . . .
C13 N1 C9 C10 1.0(3) . . . .
C36 N4 C32 C33 -0.9(4) . . . .
C11 C10 C9 N1 -0.9(3) . . . .
C10 C11 C12 C13 0.1(4) . . . .
C9 N1 C13 C12 -0.6(3) . . . .
C18 N2 C14 C15 -0.5(4) . . . .
C18 C17 C16 C15 0.2(5) . . . .
C32 N4 C36 C35 1.1(4) . . . .
C35 C34 C33 C32 1.7(4) . . . .
C12 C11 C10 C9 0.3(4) . . . .
C33 C34 C35 C36 -1.5(4) . . . .
C16 C17 C18 N2 -1.1(5) . . . .
C20 C21 C22 C23 -1.6(3) . . . .
C20 C19 O8 Co2 179.63(12) . . . 2_655
C22 C21 C20 C25 -0.6(3) . . . .
C22 C21 C20 C19 -179.16(18) . . . .
O8 Co2 O7 C19 163.91(18) 2_645 . . .
O8 Co2 O9 C25 42.4(5) 2_645 . . .
O8 Co2 N3 C31 154.44(17) 2_645 . . .
O8 Co2 N3 C27 -24.80(16) 2_645 . . .
O8 Co2 N4 C36 -55.48(17) 2_645 . . .
O8 Co2 N4 C32 126.48(18) 2_645 . . .
O8 C19 C20 C25 -179.77(18) . . . .
O8 C19 C20 C21 -1.2(3) . . . .
O2 Co1 O1 C1 -164.92(18) 2_654 . . .
O2 Co1 O3 C7 -24.8(7) 2_654 . . .
O2 Co1 N1 C13 -36.22(18) 2_654 . . .
O2 Co1 N1 C9 140.44(15) 2_654 . . .
O2 Co1 N2 C14 27.08(17) 2_654 . . .
O2 Co1 N2 C18 -148.74(18) 2_654 . . .
